data_7000868
loop_
_publ_author_name
'Ehrhart, J\'er\^ome'
'Planeix, Jean-Marc'
'Kyritsakas-Gruber, Nathalie'
'Hosseini, Mir Wais'

_publ_section_title
;
 Synthesis and structural studies of metallamacrotricycles based on a
 metacyclophane in 1,3-alternate conformation bearing four imidazolyl
 units
;
_journal_issue 14
_journal_name_full 'Dalton Transactions'
_journal_page_first 2552
_journal_page_last 2557
_journal_paper_doi 10.1039/b816053h
_journal_year 2009
_chemical_formula_moiety '4(C56 H64 Br4 Cu2 N8), 11(C2 H4 Cl2)'
_chemical_formula_sum 'C246 H300 Br16 Cl22 Cu8 N32'
_chemical_formula_weight 6271.96
_chemical_name_systematic
;
?
;
_space_group_IT_number 14
_symmetry_cell_setting monoclinic
_symmetry_space_group_name_Hall '-P 2ybc'
_symmetry_space_group_name_H-M 'P 1 21/c 1'
_atom_sites_solution_hydrogens geom
_atom_sites_solution_primary direct
_atom_sites_solution_secondary difmap
_audit_creation_method SHELXL-97
_cell_angle_alpha 90.00
_cell_angle_beta 102.1210(10)
_cell_angle_gamma 90.00
_cell_formula_units_Z 1
_cell_length_a 23.0787(6)
_cell_length_b 20.2256(5)
_cell_length_c 15.4533(3)
_cell_measurement_reflns_used 7719
_cell_measurement_temperature 173(2)
_cell_measurement_theta_max 26.64
_cell_measurement_theta_min 2.21
_cell_volume 7052.5(3)
_computing_cell_refinement 'Bruker SMART'
_computing_data_collection 'Bruker SMART'
_computing_data_reduction 'Bruker SAINT'
_computing_molecular_graphics 'Bruker SHELXTL'
_computing_publication_material 'Bruker SHELXTL'
_computing_structure_refinement 'SHELXL-97 (Sheldrick, 1997)'
_computing_structure_solution 'SHELXS-97 (Sheldrick, 1990)'
_diffrn_ambient_temperature 173(2)
_diffrn_measured_fraction_theta_full 0.961
_diffrn_measured_fraction_theta_max 0.961
_diffrn_measurement_device_type 'CCD area detector'
_diffrn_measurement_method 'phi and omega scans'
_diffrn_radiation_monochromator graphite
_diffrn_radiation_source 'fine-focus sealed tube'
_diffrn_radiation_type MoK\a
_diffrn_radiation_wavelength 0.71073
_diffrn_reflns_av_R_equivalents 0.0510
_diffrn_reflns_av_sigmaI/netI 0.0738
_diffrn_reflns_limit_h_max 25
_diffrn_reflns_limit_h_min -29
_diffrn_reflns_limit_k_max 26
_diffrn_reflns_limit_k_min -25
_diffrn_reflns_limit_l_max 19
_diffrn_reflns_limit_l_min -19
_diffrn_reflns_number 52348
_diffrn_reflns_theta_full 27.62
_diffrn_reflns_theta_max 27.62
_diffrn_reflns_theta_min 1.35
_exptl_absorpt_coefficient_mu 3.119
_exptl_absorpt_correction_T_max 0.7456
_exptl_absorpt_correction_T_min 0.6692
_exptl_absorpt_correction_type multi-scan
_exptl_absorpt_process_details sadabs
_exptl_crystal_colour blue
_exptl_crystal_density_diffrn 1.477
_exptl_crystal_density_meas ?
_exptl_crystal_density_method 'not measured'
_exptl_crystal_description prism
_exptl_crystal_F_000 3166
_exptl_crystal_size_max 0.14
_exptl_crystal_size_mid 0.12
_exptl_crystal_size_min 0.10
_refine_diff_density_max 1.786
_refine_diff_density_min -1.510
_refine_diff_density_rms 0.215
_refine_ls_extinction_method none
_refine_ls_goodness_of_fit_ref 1.078
_refine_ls_hydrogen_treatment constr
_refine_ls_matrix_type full
_refine_ls_number_parameters 735
_refine_ls_number_reflns 15745
_refine_ls_number_restraints 14
_refine_ls_restrained_S_all 1.080
_refine_ls_R_factor_all 0.1468
_refine_ls_R_factor_gt 0.0856
_refine_ls_shift/su_max 0.003
_refine_ls_shift/su_mean 0.000
_refine_ls_structure_factor_coef Fsqd
_refine_ls_weighting_details 'calc w=1/[\s^2^(Fo^2^)+(0.1689P)^2^+20.1581P] where P=(Fo^2^+2Fc^2^)/3'
_refine_ls_weighting_scheme calc
_refine_ls_wR_factor_gt 0.2549
_refine_ls_wR_factor_ref 0.3014
_reflns_number_gt 8982
_reflns_number_total 15745
_reflns_threshold_expression >2sigma(I)
_cod_data_source_file b816053h.txt
_cod_data_source_block 4-CuBr2
_cod_depositor_comments
;
The following automatic conversions were performed:
'_symmetry_cell_setting' value 'Monoclinic' changed to 'monoclinic'
according to '/home/saulius/struct/CIF-dictionaries/cif_core.dic'
dictionary named 'cif_core.dic' version 2.4.1 from 2010-06-29.

Automatic conversion script
Id: cif_fix_enum 1527 2010-12-29 10:47:43Z saulius 

The following automatic conversions were performed:

'_exptl_crystal_density_meas' value 'none' was changed to '?' - the
value is perceived as not measured.

Automatic conversion script
Id: cif_fix_values 3008 2015-01-20 13:52:24Z robertas 
;
_cod_original_sg_symbol_H-M P2(1)/c
_cod_database_code 7000868

loop_
_symmetry_equiv_pos_as_xyz
'x, y, z'
'-x, y+1/2, -z+1/2'
'-x, -y, -z'
'x, -y-1/2, z-1/2'

loop_
_atom_site_label
_atom_site_type_symbol
_atom_site_fract_x
_atom_site_fract_y
_atom_site_fract_z
_atom_site_U_iso_or_equiv
_atom_site_adp_type
_atom_site_occupancy
_atom_site_symmetry_multiplicity
_atom_site_calc_flag
_atom_site_refinement_flags
_atom_site_disorder_assembly
_atom_site_disorder_group
Cu1 Cu 0.51323(4) 0.25892(5) 0.43851(6) 0.0313(3) Uani 1 1 d . . .
Br1 Br 0.60676(4) 0.29986(5) 0.51393(6) 0.0467(3) Uani 1 1 d . . .
Br2 Br 0.43469(4) 0.33281(4) 0.37816(6) 0.0406(2) Uani 1 1 d . . .
Cu2 Cu 0.93989(6) -0.15163(6) 0.88243(7) 0.0473(3) Uani 1 1 d . . .
Br3 Br 0.85352(5) -0.12182(5) 0.93609(7) 0.0517(3) Uani 1 1 d . . .
Br4 Br 1.01668(6) -0.21212(6) 0.97408(8) 0.0775(4) Uani 1 1 d . . .
C1 C 0.7704(3) 0.1037(4) 0.4420(5) 0.0273(16) Uani 1 1 d . . .
C2 C 0.7324(4) 0.1391(4) 0.3739(5) 0.0304(17) Uani 1 1 d . . .
C3 C 0.6908(3) 0.1039(4) 0.3120(5) 0.0282(16) Uani 1 1 d . . .
C4 C 0.6860(3) 0.0356(4) 0.3161(5) 0.0259(16) Uani 1 1 d . . .
C5 C 0.7258(3) 0.0002(4) 0.3815(5) 0.0268(16) Uani 1 1 d . . .
C6 C 0.7687(3) 0.0348(4) 0.4418(5) 0.0278(16) Uani 1 1 d . . .
C7 C 0.7372(4) 0.2134(4) 0.3700(6) 0.042(2) Uani 1 1 d . . .
H7A H 0.7151 0.2334 0.4108 0.063 Uiso 1 1 calc R . .
H7B H 0.7208 0.2286 0.3096 0.063 Uiso 1 1 calc R . .
H7C H 0.7790 0.2263 0.3870 0.063 Uiso 1 1 calc R . .
C8 C 0.6503(4) 0.1410(4) 0.2372(5) 0.0318(18) Uani 1 1 d . . .
H8A H 0.6715 0.1802 0.2211 0.038 Uiso 1 1 calc R . .
H8B H 0.6406 0.1120 0.1845 0.038 Uiso 1 1 calc R . .
N1 N 0.5948(3) 0.1626(3) 0.2618(4) 0.0227(13) Uani 1 1 d . . .
C9 C 0.5897(3) 0.1839(3) 0.3417(5) 0.0241(15) Uani 1 1 d . . .
H9 H 0.6208 0.1828 0.3929 0.029 Uiso 1 1 calc R . .
N2 N 0.5357(3) 0.2066(3) 0.3403(4) 0.0231(13) Uani 1 1 d . . .
C10 C 0.5054(3) 0.1988(4) 0.2544(5) 0.0270(16) Uani 1 1 d . . .
H10 H 0.4650 0.2103 0.2329 0.032 Uiso 1 1 calc R . .
C11 C 0.5411(3) 0.1725(4) 0.2051(5) 0.0281(16) Uani 1 1 d . . .
H11 H 0.5313 0.1627 0.1436 0.034 Uiso 1 1 calc R . .
C12 C 0.6382(4) 0.0000(4) 0.2496(5) 0.0343(18) Uani 1 1 d . . .
H12A H 0.6039 0.0292 0.2318 0.051 Uiso 1 1 calc R . .
H12B H 0.6261 -0.0401 0.2768 0.051 Uiso 1 1 calc R . .
H12C H 0.6538 -0.0121 0.1975 0.051 Uiso 1 1 calc R . .
C13 C 0.8159(3) -0.0030(4) 0.5058(5) 0.0327(18) Uani 1 1 d . . .
H13A H 0.8523 0.0233 0.5195 0.049 Uiso 1 1 calc R . .
H13B H 0.8238 -0.0450 0.4790 0.049 Uiso 1 1 calc R . .
H13C H 0.8020 -0.0117 0.5605 0.049 Uiso 1 1 calc R . .
C14 C 0.7257(4) -0.0756(4) 0.3832(5) 0.0292(17) Uani 1 1 d . . .
H14A H 0.7621 -0.0907 0.3648 0.035 Uiso 1 1 calc R . .
H14B H 0.6917 -0.0906 0.3371 0.035 Uiso 1 1 calc R . .
C15 C 0.7224(3) -0.1121(3) 0.4691(5) 0.0262(16) Uani 1 1 d . . .
C16 C 0.7600(4) -0.1657(4) 0.4933(5) 0.0298(17) Uani 1 1 d . . .
C17 C 0.7549(4) -0.2033(3) 0.5690(5) 0.0291(17) Uani 1 1 d . . .
C18 C 0.7162(3) -0.1845(4) 0.6212(5) 0.0270(16) Uani 1 1 d . . .
C19 C 0.6791(3) -0.1286(3) 0.5974(5) 0.0244(15) Uani 1 1 d . . .
C20 C 0.6815(3) -0.0945(3) 0.5185(5) 0.0224(15) Uani 1 1 d . . .
C21 C 0.8052(5) -0.1870(5) 0.4398(6) 0.051(3) Uani 1 1 d . . .
H21A H 0.7868 -0.2187 0.3941 0.076 Uiso 1 1 calc R . .
H21B H 0.8390 -0.2080 0.4791 0.076 Uiso 1 1 calc R . .
H21C H 0.8188 -0.1483 0.4116 0.076 Uiso 1 1 calc R . .
C22 C 0.7945(4) -0.2638(4) 0.5940(5) 0.037(2) Uani 1 1 d . . .
H22A H 0.7724 -0.2980 0.6198 0.045 Uiso 1 1 calc R . .
H22B H 0.8048 -0.2825 0.5399 0.045 Uiso 1 1 calc R . .
N3 N 0.8490(4) -0.2472(4) 0.6578(6) 0.0635(13) Uani 1 1 d . . .
C23 C 0.8572(5) -0.2045(5) 0.7244(7) 0.0635(13) Uani 1 1 d . . .
H23 H 0.8269 -0.1759 0.7356 0.076 Uiso 1 1 calc R . .
N4 N 0.9100(4) -0.2056(4) 0.7724(6) 0.0635(13) Uani 1 1 d . . .
C24 C 0.9424(5) -0.2447(5) 0.7281(7) 0.0635(13) Uani 1 1 d . . .
H24 H 0.9838 -0.2528 0.7453 0.076 Uiso 1 1 calc R . .
C25 C 0.9057(5) -0.2701(5) 0.6555(7) 0.0635(13) Uani 1 1 d . . .
H25 H 0.9164 -0.2979 0.6119 0.076 Uiso 1 1 calc R . .
C26 C 0.7101(4) -0.2235(4) 0.7029(6) 0.0351(19) Uani 1 1 d . . .
H26A H 0.7389 -0.2598 0.7122 0.053 Uiso 1 1 calc R . .
H26B H 0.6699 -0.2417 0.6943 0.053 Uiso 1 1 calc R . .
H26C H 0.7175 -0.1943 0.7546 0.053 Uiso 1 1 calc R . .
C27 C 0.6363(4) -0.0407(4) 0.4876(5) 0.0279(16) Uani 1 1 d . . .
H27A H 0.6520 0.0018 0.5127 0.042 Uiso 1 1 calc R . .
H27B H 0.5996 -0.0510 0.5071 0.042 Uiso 1 1 calc R . .
H27C H 0.6282 -0.0381 0.4228 0.042 Uiso 1 1 calc R . .
C28 C 0.6359(3) -0.1092(3) 0.6552(5) 0.0253(15) Uani 1 1 d . . .
H28A H 0.6471 -0.1343 0.7113 0.030 Uiso 1 1 calc R . .
H28B H 0.5961 -0.1250 0.6253 0.030 Uiso 1 1 calc R . .
C29 C 0.6298(3) -0.0365(3) 0.6793(4) 0.0203(14) Uani 1 1 d . . .
C30 C 0.5737(3) -0.0075(3) 0.6693(4) 0.0207(14) Uani 1 1 d . . .
C31 C 0.5688(3) 0.0560(3) 0.7035(4) 0.0210(14) Uani 1 1 d . . .
C32 C 0.6198(3) 0.0932(3) 0.7383(4) 0.0238(15) Uani 1 1 d . . .
C33 C 0.6760(3) 0.0657(3) 0.7439(4) 0.0228(15) Uani 1 1 d . . .
C34 C 0.6808(3) 0.0001(3) 0.7185(4) 0.0209(14) Uani 1 1 d . . .
C35 C 0.5179(3) -0.0441(4) 0.6271(5) 0.0298(17) Uani 1 1 d . . .
H35A H 0.4990 -0.0618 0.6734 0.045 Uiso 1 1 calc R . .
H35B H 0.5278 -0.0805 0.5910 0.045 Uiso 1 1 calc R . .
H35C H 0.4905 -0.0136 0.5895 0.045 Uiso 1 1 calc R . .
C36 C 0.5090(3) 0.0839(4) 0.7069(5) 0.0256(15) Uani 1 1 d . . .
H36A H 0.4800 0.0472 0.7005 0.031 Uiso 1 1 calc R . .
H36B H 0.5111 0.1042 0.7657 0.031 Uiso 1 1 calc R . .
N5 N 0.4873(2) 0.1339(3) 0.6380(4) 0.0206(12) Uani 1 1 d . . .
C37 C 0.5156(3) 0.1560(4) 0.5767(5) 0.0251(15) Uani 1 1 d . . .
H37 H 0.5535 0.1411 0.5703 0.030 Uiso 1 1 calc R . .
N6 N 0.4839(3) 0.2016(3) 0.5260(4) 0.0257(13) Uani 1 1 d . . .
C38 C 0.4325(3) 0.2081(4) 0.5572(5) 0.0266(16) Uani 1 1 d . . .
H38 H 0.4007 0.2371 0.5335 0.032 Uiso 1 1 calc R . .
C39 C 0.4341(3) 0.1668(4) 0.6269(5) 0.0241(15) Uani 1 1 d . . .
H39 H 0.4046 0.1617 0.6609 0.029 Uiso 1 1 calc R . .
C40 C 0.6134(4) 0.1632(4) 0.7723(6) 0.0342(18) Uani 1 1 d . . .
H40A H 0.6366 0.1672 0.8329 0.051 Uiso 1 1 calc R . .
H40B H 0.5716 0.1721 0.7716 0.051 Uiso 1 1 calc R . .
H40C H 0.6279 0.1951 0.7341 0.051 Uiso 1 1 calc R . .
C41 C 0.7411(3) -0.0334(4) 0.7367(5) 0.0312(17) Uani 1 1 d . . .
H41A H 0.7592 -0.0284 0.6851 0.047 Uiso 1 1 calc R . .
H41B H 0.7363 -0.0805 0.7484 0.047 Uiso 1 1 calc R . .
H41C H 0.7666 -0.0129 0.7884 0.047 Uiso 1 1 calc R . .
C42 C 0.7302(4) 0.1055(4) 0.7856(5) 0.0317(17) Uani 1 1 d . . .
H42A H 0.7452 0.0872 0.8455 0.038 Uiso 1 1 calc R . .
H42B H 0.7166 0.1511 0.7936 0.038 Uiso 1 1 calc R . .
C43 C 0.7827(3) 0.1108(3) 0.7411(5) 0.0254(15) Uani 1 1 d . . .
C44 C 0.8406(4) 0.1057(4) 0.7932(5) 0.0335(18) Uani 1 1 d . . .
C45 C 0.8885(3) 0.1101(4) 0.7512(5) 0.0307(17) Uani 1 1 d . . .
C46 C 0.8812(3) 0.1169(4) 0.6587(6) 0.0323(18) Uani 1 1 d . . .
C47 C 0.8236(3) 0.1259(4) 0.6084(5) 0.0282(16) Uani 1 1 d . . .
C48 C 0.7751(3) 0.1249(3) 0.6487(5) 0.0261(16) Uani 1 1 d . . .
C49 C 0.8491(4) 0.0976(5) 0.8911(5) 0.041(2) Uani 1 1 d . . .
H49A H 0.8296 0.1341 0.9154 0.062 Uiso 1 1 calc R . .
H49B H 0.8915 0.0978 0.9178 0.062 Uiso 1 1 calc R . .
H49C H 0.8316 0.0556 0.9042 0.062 Uiso 1 1 calc R . .
C50 C 0.9507(4) 0.1109(4) 0.8073(6) 0.041(2) Uani 1 1 d . . .
H50A H 0.9779 0.1309 0.7728 0.050 Uiso 1 1 calc R . .
H50B H 0.9514 0.1390 0.8600 0.050 Uiso 1 1 calc R . .
N7 N 0.9726(3) 0.0434(3) 0.8368(5) 0.0326(15) Uani 1 1 d . . .
C51 C 0.9419(4) -0.0131(4) 0.8253(6) 0.038(2) Uani 1 1 d . . .
H51 H 0.9018 -0.0163 0.7943 0.046 Uiso 1 1 calc R . .
N8 N 0.9736(3) -0.0637(3) 0.8618(5) 0.0374(16) Uani 1 1 d . . .
C52 C 1.0276(4) -0.0364(5) 0.9000(6) 0.045(2) Uani 1 1 d . . .
H52 H 1.0605 -0.0606 0.9319 0.054 Uiso 1 1 calc R . .
C53 C 1.0274(4) 0.0287(5) 0.8859(6) 0.042(2) Uani 1 1 d . . .
H53 H 1.0590 0.0587 0.9060 0.050 Uiso 1 1 calc R . .
C54 C 0.9341(4) 0.1158(5) 0.6159(6) 0.041(2) Uani 1 1 d . . .
H54A H 0.9232 0.0944 0.5578 0.061 Uiso 1 1 calc R . .
H54B H 0.9664 0.0911 0.6534 0.061 Uiso 1 1 calc R . .
H54C H 0.9471 0.1612 0.6086 0.061 Uiso 1 1 calc R . .
C55 C 0.7138(3) 0.1434(4) 0.5964(5) 0.0319(17) Uani 1 1 d . . .
H55A H 0.7177 0.1729 0.5477 0.048 Uiso 1 1 calc R . .
H55B H 0.6917 0.1658 0.6355 0.048 Uiso 1 1 calc R . .
H55C H 0.6926 0.1033 0.5724 0.048 Uiso 1 1 calc R . .
C56 C 0.8148(4) 0.1432(4) 0.5103(5) 0.0342(18) Uani 1 1 d . . .
H56A H 0.8538 0.1397 0.4938 0.041 Uiso 1 1 calc R . .
H56B H 0.8028 0.1903 0.5037 0.041 Uiso 1 1 calc R . .
C57 C 0.8466(9) 0.2129(11) 0.2307(11) 0.070 Uani 0.50 1 d PD . .
H57A H 0.8142 0.1879 0.2487 0.084 Uiso 0.50 1 calc PR . .
H57B H 0.8322 0.2590 0.2214 0.084 Uiso 0.50 1 calc PR . .
C58 C 0.8471(8) 0.1906(12) 0.1489(11) 0.070 Uani 0.50 1 d PD . .
H58A H 0.8704 0.1491 0.1534 0.084 Uiso 0.50 1 calc PR . .
H58B H 0.8667 0.2236 0.1175 0.084 Uiso 0.50 1 calc PR . .
Cl1 Cl 0.9005(3) 0.2166(3) 0.3240(5) 0.0798(19) Uani 0.50 1 d PD . .
Cl2 Cl 0.7751(3) 0.1756(3) 0.0872(4) 0.0755(18) Uani 0.50 1 d PD . .
C59 C 0.3100(7) 0.4567(9) 0.5598(11) 0.104(5) Uani 1 1 d . . .
H59A H 0.3375 0.4585 0.6182 0.125 Uiso 1 1 calc R . .
H59B H 0.2691 0.4508 0.5688 0.125 Uiso 1 1 calc R . .
C60 C 0.3250(7) 0.4075(8) 0.5094(11) 0.103(6) Uani 1 1 d . . .
H60A H 0.3655 0.4140 0.4987 0.124 Uiso 1 1 calc R . .
H60B H 0.2966 0.4043 0.4519 0.124 Uiso 1 1 calc R . .
Cl3 Cl 0.3160(3) 0.5340(2) 0.4933(3) 0.1189(17) Uani 1 1 d . . .
Cl4 Cl 0.32124(14) 0.33277(14) 0.5797(2) 0.0665(8) Uani 1 1 d . . .
C61 C 0.5245(5) 0.0144(7) 0.9949(15) 0.135(8) Uani 1 1 d D . .
H61A H 0.5589 0.0022 1.0421 0.162 Uiso 1 1 calc R . .
H61B H 0.5206 0.0631 0.9909 0.162 Uiso 1 1 calc R . .
Cl5 Cl 0.52816(14) -0.02599(14) 0.88103(16) 0.0588(7) Uani 1 1 d . . .
C62 C 0.8550(12) 1.0115(11) 0.2668(18) 0.090(8) Uiso 0.50 1 d PD . .
H62A H 0.8426 1.0378 0.3138 0.108 Uiso 0.50 1 calc PR . .
H62B H 0.8824 1.0391 0.2407 0.108 Uiso 0.50 1 calc PR . .
C63 C 0.8068(12) 0.9971(17) 0.2034(14) 0.100(10) Uiso 0.50 1 d PD . .
H63A H 0.7820 1.0374 0.1917 0.120 Uiso 0.50 1 calc PR . .
H63B H 0.7833 0.9632 0.2271 0.120 Uiso 0.50 1 calc PR . .
Cl6 Cl 0.8918(5) 0.9427(8) 0.3131(8) 0.159(5) Uani 0.50 1 d PD . .
Cl7 Cl 0.8199(4) 0.9691(6) 0.1049(7) 0.133(4) Uani 0.50 1 d PD . .
Cl8 Cl 1.0667(6) 0.9454(6) 0.6149(8) 0.070 Uani 0.25 1 d PD . .
C64 C 0.9944(10) 0.933(2) 0.623(2) 0.070 Uani 0.25 1 d PD . .
H64A H 0.9977 0.9151 0.6836 0.084 Uiso 0.25 1 calc PR . .
H64B H 0.9788 0.9788 0.6260 0.084 Uiso 0.25 1 calc PR . .
C65 C 0.9509(11) 0.902(2) 0.576(2) 0.070 Uani 0.25 1 d PD . .
H65A H 0.9180 0.9339 0.5638 0.084 Uiso 0.25 1 calc PR . .
H65B H 0.9395 0.8687 0.6173 0.084 Uiso 0.25 1 calc PR . .
Cl9 Cl 0.9471(6) 0.8589(6) 0.4770(8) 0.070 Uani 0.25 1 d PD . .

loop_
_atom_site_aniso_label
_atom_site_aniso_U_11
_atom_site_aniso_U_22
_atom_site_aniso_U_33
_atom_site_aniso_U_23
_atom_site_aniso_U_13
_atom_site_aniso_U_12
Cu1 0.0366(6) 0.0314(5) 0.0260(5) 0.0021(4) 0.0070(4) 0.0017(4)
Br1 0.0451(6) 0.0648(6) 0.0309(5) -0.0152(4) 0.0092(4) -0.0146(4)
Br2 0.0452(5) 0.0386(5) 0.0409(5) 0.0118(4) 0.0157(4) 0.0126(4)
Cu2 0.0593(8) 0.0362(6) 0.0390(6) -0.0004(5) -0.0065(5) 0.0021(5)
Br3 0.0548(6) 0.0506(6) 0.0495(6) 0.0067(4) 0.0102(5) -0.0138(5)
Br4 0.0954(10) 0.0483(7) 0.0665(8) -0.0066(5) -0.0340(7) 0.0194(6)
C1 0.031(4) 0.029(4) 0.022(4) 0.003(3) 0.005(3) 0.006(3)
C2 0.032(4) 0.030(4) 0.032(4) 0.009(3) 0.013(3) 0.007(3)
C3 0.032(4) 0.037(4) 0.018(4) 0.008(3) 0.008(3) 0.008(3)
C4 0.024(4) 0.034(4) 0.019(3) 0.002(3) 0.004(3) 0.008(3)
C5 0.029(4) 0.029(4) 0.022(4) 0.002(3) 0.004(3) 0.007(3)
C6 0.030(4) 0.026(4) 0.028(4) 0.006(3) 0.008(3) 0.007(3)
C7 0.049(6) 0.028(4) 0.047(5) 0.011(4) 0.007(4) 0.008(4)
C8 0.036(4) 0.041(4) 0.020(4) 0.008(3) 0.009(3) 0.012(4)
N1 0.031(3) 0.026(3) 0.011(3) 0.010(2) 0.005(2) 0.010(3)
C9 0.029(4) 0.023(4) 0.019(4) 0.006(3) 0.003(3) 0.002(3)
N2 0.029(3) 0.020(3) 0.021(3) 0.003(2) 0.006(3) -0.001(2)
C10 0.029(4) 0.029(4) 0.022(4) 0.004(3) 0.003(3) 0.001(3)
C11 0.031(4) 0.037(4) 0.014(3) 0.004(3) 0.001(3) 0.002(3)
C12 0.033(4) 0.039(5) 0.024(4) 0.000(3) -0.007(3) 0.008(4)
C13 0.028(4) 0.028(4) 0.039(5) 0.009(3) -0.002(3) 0.005(3)
C14 0.034(4) 0.026(4) 0.027(4) -0.003(3) 0.006(3) 0.010(3)
C15 0.032(4) 0.020(3) 0.024(4) -0.004(3) -0.003(3) 0.003(3)
C16 0.035(4) 0.024(4) 0.028(4) -0.006(3) 0.001(3) 0.011(3)
C17 0.036(4) 0.016(3) 0.029(4) -0.006(3) -0.008(3) 0.008(3)
C18 0.031(4) 0.022(4) 0.024(4) -0.002(3) -0.006(3) 0.000(3)
C19 0.031(4) 0.016(3) 0.024(4) -0.009(3) 0.001(3) -0.002(3)
C20 0.023(4) 0.018(3) 0.025(4) -0.004(3) 0.000(3) 0.000(3)
C21 0.068(7) 0.041(5) 0.047(6) 0.008(4) 0.021(5) 0.032(5)
C22 0.057(6) 0.021(4) 0.027(4) -0.005(3) -0.006(4) 0.019(4)
N3 0.064(3) 0.058(3) 0.054(3) -0.025(2) -0.020(2) 0.033(2)
C23 0.064(3) 0.058(3) 0.054(3) -0.025(2) -0.020(2) 0.033(2)
N4 0.064(3) 0.058(3) 0.054(3) -0.025(2) -0.020(2) 0.033(2)
C24 0.064(3) 0.058(3) 0.054(3) -0.025(2) -0.020(2) 0.033(2)
C25 0.064(3) 0.058(3) 0.054(3) -0.025(2) -0.020(2) 0.033(2)
C26 0.039(5) 0.022(4) 0.045(5) 0.008(3) 0.008(4) 0.008(3)
C27 0.035(4) 0.023(4) 0.024(4) -0.002(3) 0.001(3) 0.003(3)
C28 0.031(4) 0.016(3) 0.028(4) -0.002(3) 0.003(3) -0.001(3)
C29 0.025(4) 0.018(3) 0.016(3) 0.000(2) -0.001(3) 0.003(3)
C30 0.023(4) 0.021(3) 0.019(3) 0.003(3) 0.005(3) 0.002(3)
C31 0.024(4) 0.021(3) 0.019(3) 0.002(3) 0.007(3) -0.001(3)
C32 0.033(4) 0.020(3) 0.019(3) 0.000(3) 0.007(3) 0.003(3)
C33 0.032(4) 0.017(3) 0.018(3) 0.000(2) 0.002(3) 0.000(3)
C34 0.025(4) 0.023(3) 0.013(3) 0.002(2) 0.001(3) 0.000(3)
C35 0.026(4) 0.026(4) 0.035(4) 0.000(3) 0.002(3) 0.003(3)
C36 0.027(4) 0.026(4) 0.026(4) 0.006(3) 0.010(3) 0.003(3)
N5 0.019(3) 0.021(3) 0.021(3) -0.001(2) 0.004(2) 0.001(2)
C37 0.023(4) 0.027(4) 0.026(4) 0.001(3) 0.006(3) 0.007(3)
N6 0.031(3) 0.028(3) 0.018(3) 0.004(2) 0.005(3) 0.008(3)
C38 0.027(4) 0.025(4) 0.027(4) 0.000(3) 0.002(3) 0.002(3)
C39 0.022(4) 0.027(4) 0.024(4) 0.000(3) 0.007(3) 0.001(3)
C40 0.041(5) 0.025(4) 0.035(4) -0.007(3) 0.004(4) 0.005(3)
C41 0.029(4) 0.032(4) 0.030(4) -0.002(3) 0.000(3) 0.007(3)
C42 0.034(4) 0.033(4) 0.025(4) -0.007(3) -0.001(3) -0.003(3)
C43 0.026(4) 0.017(3) 0.028(4) -0.007(3) -0.004(3) -0.003(3)
C44 0.036(5) 0.025(4) 0.033(4) 0.001(3) -0.008(4) -0.007(3)
C45 0.022(4) 0.024(4) 0.039(4) 0.001(3) -0.010(3) -0.005(3)
C46 0.026(4) 0.025(4) 0.042(5) 0.004(3) 0.000(3) -0.004(3)
C47 0.028(4) 0.020(4) 0.034(4) 0.005(3) 0.000(3) 0.001(3)
C48 0.030(4) 0.016(3) 0.028(4) 0.004(3) -0.005(3) 0.000(3)
C49 0.033(5) 0.054(6) 0.030(4) -0.001(4) -0.007(4) -0.002(4)
C50 0.039(5) 0.032(5) 0.046(5) 0.009(4) -0.007(4) -0.009(4)
N7 0.024(3) 0.033(4) 0.039(4) 0.002(3) 0.003(3) -0.005(3)
C51 0.033(5) 0.037(5) 0.040(5) -0.001(4) -0.003(4) -0.004(4)
N8 0.033(4) 0.038(4) 0.038(4) 0.008(3) 0.000(3) 0.006(3)
C52 0.036(5) 0.055(6) 0.040(5) 0.009(4) 0.000(4) 0.008(4)
C53 0.024(4) 0.048(5) 0.046(5) 0.008(4) -0.008(4) -0.003(4)
C54 0.032(5) 0.048(5) 0.043(5) 0.007(4) 0.007(4) -0.005(4)
C55 0.029(4) 0.031(4) 0.032(4) 0.001(3) -0.002(3) 0.005(3)
C56 0.036(5) 0.033(4) 0.032(4) 0.005(3) 0.006(4) -0.007(4)
C57 0.072 0.055 0.077 0.003 0.000 0.000
C58 0.072 0.055 0.077 0.003 0.000 0.000
Cl1 0.061(4) 0.058(4) 0.105(5) 0.009(3) -0.019(3) -0.009(3)
Cl2 0.070(4) 0.059(3) 0.086(4) 0.000(3) -0.009(3) -0.025(3)
C59 0.080(11) 0.154(16) 0.088(11) -0.009(11) 0.043(9) -0.003(10)
C60 0.079(10) 0.123(13) 0.109(12) -0.065(11) 0.023(9) 0.001(9)
Cl3 0.177(5) 0.066(2) 0.126(4) 0.022(2) 0.060(3) 0.030(3)
Cl4 0.0707(19) 0.0563(16) 0.079(2) -0.0035(14) 0.0294(16) 0.0056(14)
C61 0.079(11) 0.051(9) 0.25(2) 0.013(11) -0.014(14) -0.019(7)
Cl5 0.082(2) 0.0605(16) 0.0354(12) 0.0022(11) 0.0153(12) 0.0101(14)
Cl6 0.109(8) 0.251(15) 0.123(8) 0.055(9) 0.037(6) 0.035(9)
Cl7 0.074(5) 0.203(11) 0.123(7) -0.039(7) 0.024(5) 0.007(6)
Cl8 0.072 0.055 0.077 0.003 0.000 0.000
C64 0.072 0.055 0.077 0.003 0.000 0.000
C65 0.072 0.055 0.077 0.003 0.000 0.000
Cl9 0.072 0.055 0.077 0.003 0.000 0.000

loop_
_atom_type_symbol
_atom_type_description
_atom_type_scat_dispersion_real
_atom_type_scat_dispersion_imag
_atom_type_scat_source
C C 0.0033 0.0016 'International Tables Vol C Tables 4.2.6.8 and 6.1.1.4'
H H 0.0000 0.0000 'International Tables Vol C Tables 4.2.6.8 and 6.1.1.4'
N N 0.0061 0.0033 'International Tables Vol C Tables 4.2.6.8 and 6.1.1.4'
Cl Cl 0.1484 0.1585 'International Tables Vol C Tables 4.2.6.8 and 6.1.1.4'
Cu Cu 0.3201 1.2651 'International Tables Vol C Tables 4.2.6.8 and 6.1.1.4'
Br Br -0.2901 2.4595 'International Tables Vol C Tables 4.2.6.8 and 6.1.1.4'

loop_
_geom_angle_atom_site_label_1
_geom_angle_atom_site_label_2
_geom_angle_atom_site_label_3
_geom_angle
_geom_angle_site_symmetry_1
_geom_angle_site_symmetry_3
_geom_angle_publ_flag
N6 Cu1 N2 112.5(2) . . ?
N6 Cu1 Br1 105.74(18) . . ?
N2 Cu1 Br1 101.70(18) . . ?
N6 Cu1 Br2 106.86(18) . . ?
N2 Cu1 Br2 109.32(17) . . ?
Br1 Cu1 Br2 120.75(5) . . ?
N8 Cu2 N4 115.1(4) . . ?
N8 Cu2 Br4 106.8(2) . . ?
N4 Cu2 Br4 107.8(2) . . ?
N8 Cu2 Br3 102.2(2) . . ?
N4 Cu2 Br3 105.4(3) . . ?
Br4 Cu2 Br3 119.82(7) . . ?
C6 C1 C2 119.5(7) . . ?
C6 C1 C56 122.5(7) . . ?
C2 C1 C56 117.9(7) . . ?
C3 C2 C1 118.6(7) . . ?
C3 C2 C7 121.8(7) . . ?
C1 C2 C7 119.6(8) . . ?
C4 C3 C2 121.7(7) . . ?
C4 C3 C8 118.9(7) . . ?
C2 C3 C8 119.4(7) . . ?
C3 C4 C5 119.5(7) . . ?
C3 C4 C12 119.6(7) . . ?
C5 C4 C12 120.9(7) . . ?
C6 C5 C4 119.2(7) . . ?
C6 C5 C14 119.5(6) . . ?
C4 C5 C14 121.1(7) . . ?
C1 C6 C5 121.1(7) . . ?
C1 C6 C13 119.2(7) . . ?
C5 C6 C13 119.7(7) . . ?
C2 C7 H7A 109.5 . . ?
C2 C7 H7B 109.5 . . ?
H7A C7 H7B 109.5 . . ?
C2 C7 H7C 109.5 . . ?
H7A C7 H7C 109.5 . . ?
H7B C7 H7C 109.5 . . ?
N1 C8 C3 112.2(6) . . ?
N1 C8 H8A 109.2 . . ?
C3 C8 H8A 109.2 . . ?
N1 C8 H8B 109.2 . . ?
C3 C8 H8B 109.2 . . ?
H8A C8 H8B 107.9 . . ?
C9 N1 C11 107.6(6) . . ?
C9 N1 C8 125.6(6) . . ?
C11 N1 C8 126.4(6) . . ?
N2 C9 N1 111.2(6) . . ?
N2 C9 H9 124.4 . . ?
N1 C9 H9 124.4 . . ?
C9 N2 C10 105.2(6) . . ?
C9 N2 Cu1 124.2(5) . . ?
C10 N2 Cu1 129.3(5) . . ?
C11 C10 N2 110.2(7) . . ?
C11 C10 H10 124.9 . . ?
N2 C10 H10 124.9 . . ?
C10 C11 N1 105.9(6) . . ?
C10 C11 H11 127.0 . . ?
N1 C11 H11 127.0 . . ?
C4 C12 H12A 109.5 . . ?
C4 C12 H12B 109.5 . . ?
H12A C12 H12B 109.5 . . ?
C4 C12 H12C 109.5 . . ?
H12A C12 H12C 109.5 . . ?
H12B C12 H12C 109.5 . . ?
C6 C13 H13A 109.5 . . ?
C6 C13 H13B 109.5 . . ?
H13A C13 H13B 109.5 . . ?
C6 C13 H13C 109.5 . . ?
H13A C13 H13C 109.5 . . ?
H13B C13 H13C 109.5 . . ?
C5 C14 C15 119.8(6) . . ?
C5 C14 H14A 107.4 . . ?
C15 C14 H14A 107.4 . . ?
C5 C14 H14B 107.4 . . ?
C15 C14 H14B 107.4 . . ?
H14A C14 H14B 106.9 . . ?
C20 C15 C16 120.9(7) . . ?
C20 C15 C14 121.2(6) . . ?
C16 C15 C14 117.8(7) . . ?
C15 C16 C17 118.9(7) . . ?
C15 C16 C21 122.4(7) . . ?
C17 C16 C21 118.7(7) . . ?
C18 C17 C16 120.7(7) . . ?
C18 C17 C22 120.0(7) . . ?
C16 C17 C22 119.2(7) . . ?
C17 C18 C19 119.9(7) . . ?
C17 C18 C26 121.8(7) . . ?
C19 C18 C26 118.3(7) . . ?
C20 C19 C18 118.9(7) . . ?
C20 C19 C28 122.0(6) . . ?
C18 C19 C28 119.0(7) . . ?
C15 C20 C19 120.4(6) . . ?
C15 C20 C27 121.2(6) . . ?
C19 C20 C27 118.3(6) . . ?
C16 C21 H21A 109.5 . . ?
C16 C21 H21B 109.5 . . ?
H21A C21 H21B 109.5 . . ?
C16 C21 H21C 109.5 . . ?
H21A C21 H21C 109.5 . . ?
H21B C21 H21C 109.5 . . ?
N3 C22 C17 111.6(7) . . ?
N3 C22 H22A 109.3 . . ?
C17 C22 H22A 109.3 . . ?
N3 C22 H22B 109.3 . . ?
C17 C22 H22B 109.3 . . ?
H22A C22 H22B 108.0 . . ?
C23 N3 C25 104.8(9) . . ?
C23 N3 C22 129.3(8) . . ?
C25 N3 C22 125.7(8) . . ?
N4 C23 N3 113.5(9) . . ?
N4 C23 H23 123.2 . . ?
N3 C23 H23 123.2 . . ?
C23 N4 C24 105.8(8) . . ?
C23 N4 Cu2 126.3(7) . . ?
C24 N4 Cu2 127.5(7) . . ?
C25 C24 N4 108.7(10) . . ?
C25 C24 H24 125.6 . . ?
N4 C24 H24 125.6 . . ?
C24 C25 N3 106.2(9) . . ?
C24 C25 H25 126.9 . . ?
N3 C25 H25 126.9 . . ?
C18 C26 H26A 109.5 . . ?
C18 C26 H26B 109.5 . . ?
H26A C26 H26B 109.5 . . ?
C18 C26 H26C 109.5 . . ?
H26A C26 H26C 109.5 . . ?
H26B C26 H26C 109.5 . . ?
C20 C27 H27A 109.5 . . ?
C20 C27 H27B 109.5 . . ?
H27A C27 H27B 109.5 . . ?
C20 C27 H27C 109.5 . . ?
H27A C27 H27C 109.5 . . ?
H27B C27 H27C 109.5 . . ?
C19 C28 C29 119.6(6) . . ?
C19 C28 H28A 107.4 . . ?
C29 C28 H28A 107.4 . . ?
C19 C28 H28B 107.4 . . ?
C29 C28 H28B 107.4 . . ?
H28A C28 H28B 107.0 . . ?
C30 C29 C34 119.7(6) . . ?
C30 C29 C28 120.3(6) . . ?
C34 C29 C28 119.8(6) . . ?
C29 C30 C31 119.1(6) . . ?
C29 C30 C35 121.9(6) . . ?
C31 C30 C35 118.9(6) . . ?
C30 C31 C32 120.6(6) . . ?
C30 C31 C36 120.3(6) . . ?
C32 C31 C36 119.1(6) . . ?
C33 C32 C31 120.1(6) . . ?
C33 C32 C40 120.2(7) . . ?
C31 C32 C40 119.7(7) . . ?
C34 C33 C32 119.2(7) . . ?
C34 C33 C42 121.3(7) . . ?
C32 C33 C42 119.2(6) . . ?
C33 C34 C29 120.7(6) . . ?
C33 C34 C41 119.6(6) . . ?
C29 C34 C41 119.6(6) . . ?
C30 C35 H35A 109.5 . . ?
C30 C35 H35B 109.5 . . ?
H35A C35 H35B 109.5 . . ?
C30 C35 H35C 109.5 . . ?
H35A C35 H35C 109.5 . . ?
H35B C35 H35C 109.5 . . ?
N5 C36 C31 114.0(6) . . ?
N5 C36 H36A 108.7 . . ?
C31 C36 H36A 108.7 . . ?
N5 C36 H36B 108.7 . . ?
C31 C36 H36B 108.7 . . ?
H36A C36 H36B 107.6 . . ?
C37 N5 C39 107.7(6) . . ?
C37 N5 C36 126.8(6) . . ?
C39 N5 C36 125.5(6) . . ?
N6 C37 N5 111.3(6) . . ?
N6 C37 H37 124.3 . . ?
N5 C37 H37 124.3 . . ?
C37 N6 C38 105.5(6) . . ?
C37 N6 Cu1 125.4(5) . . ?
C38 N6 Cu1 128.2(5) . . ?
C39 C38 N6 109.7(6) . . ?
C39 C38 H38 125.2 . . ?
N6 C38 H38 125.2 . . ?
C38 C39 N5 105.8(6) . . ?
C38 C39 H39 127.1 . . ?
N5 C39 H39 127.1 . . ?
C32 C40 H40A 109.5 . . ?
C32 C40 H40B 109.5 . . ?
H40A C40 H40B 109.5 . . ?
C32 C40 H40C 109.5 . . ?
H40A C40 H40C 109.5 . . ?
H40B C40 H40C 109.5 . . ?
C34 C41 H41A 109.5 . . ?
C34 C41 H41B 109.5 . . ?
H41A C41 H41B 109.5 . . ?
C34 C41 H41C 109.5 . . ?
H41A C41 H41C 109.5 . . ?
H41B C41 H41C 109.5 . . ?
C33 C42 C43 120.8(6) . . ?
C33 C42 H42A 107.1 . . ?
C43 C42 H42A 107.1 . . ?
C33 C42 H42B 107.1 . . ?
C43 C42 H42B 107.1 . . ?
H42A C42 H42B 106.8 . . ?
C44 C43 C48 119.1(7) . . ?
C44 C43 C42 119.1(7) . . ?
C48 C43 C42 121.7(7) . . ?
C45 C44 C43 118.5(7) . . ?
C45 C44 C49 122.0(7) . . ?
C43 C44 C49 119.5(8) . . ?
C44 C45 C46 122.5(7) . . ?
C44 C45 C50 118.9(7) . . ?
C46 C45 C50 118.6(7) . . ?
C47 C46 C45 118.3(7) . . ?
C47 C46 C54 121.3(8) . . ?
C45 C46 C54 120.5(7) . . ?
C48 C47 C46 120.5(7) . . ?
C48 C47 C56 119.6(7) . . ?
C46 C47 C56 119.6(7) . . ?
C47 C48 C43 120.6(7) . . ?
C47 C48 C55 120.3(7) . . ?
C43 C48 C55 118.9(7) . . ?
C44 C49 H49A 109.5 . . ?
C44 C49 H49B 109.5 . . ?
H49A C49 H49B 109.5 . . ?
C44 C49 H49C 109.5 . . ?
H49A C49 H49C 109.5 . . ?
H49B C49 H49C 109.5 . . ?
N7 C50 C45 112.5(7) . . ?
N7 C50 H50A 109.1 . . ?
C45 C50 H50A 109.1 . . ?
N7 C50 H50B 109.1 . . ?
C45 C50 H50B 109.1 . . ?
H50A C50 H50B 107.8 . . ?
C51 N7 C53 106.9(7) . . ?
C51 N7 C50 127.3(7) . . ?
C53 N7 C50 125.7(7) . . ?
N8 C51 N7 112.1(8) . . ?
N8 C51 H51 123.9 . . ?
N7 C51 H51 123.9 . . ?
C51 N8 C52 104.1(7) . . ?
C51 N8 Cu2 124.3(6) . . ?
C52 N8 Cu2 129.6(6) . . ?
C53 C52 N8 110.7(8) . . ?
C53 C52 H52 124.6 . . ?
N8 C52 H52 124.6 . . ?
C52 C53 N7 106.1(8) . . ?
C52 C53 H53 127.0 . . ?
N7 C53 H53 127.0 . . ?
C46 C54 H54A 109.5 . . ?
C46 C54 H54B 109.5 . . ?
H54A C54 H54B 109.5 . . ?
C46 C54 H54C 109.5 . . ?
H54A C54 H54C 109.5 . . ?
H54B C54 H54C 109.5 . . ?
C48 C55 H55A 109.5 . . ?
C48 C55 H55B 109.5 . . ?
H55A C55 H55B 109.5 . . ?
C48 C55 H55C 109.5 . . ?
H55A C55 H55C 109.5 . . ?
H55B C55 H55C 109.5 . . ?
C47 C56 C1 119.6(6) . . ?
C47 C56 H56A 107.4 . . ?
C1 C56 H56A 107.4 . . ?
C47 C56 H56B 107.4 . . ?
C1 C56 H56B 107.4 . . ?
H56A C56 H56B 106.9 . . ?
C58 C57 Cl1 131.7(16) . . ?
C58 C57 H57A 104.3 . . ?
Cl1 C57 H57A 104.3 . . ?
C58 C57 H57B 104.3 . . ?
Cl1 C57 H57B 104.3 . . ?
H57A C57 H57B 105.6 . . ?
C57 C58 Cl2 112.0(14) . . ?
C57 C58 H58A 109.2 . . ?
Cl2 C58 H58A 109.2 . . ?
C57 C58 H58B 109.2 . . ?
Cl2 C58 H58B 109.2 . . ?
H58A C58 H58B 107.9 . . ?
C60 C59 Cl3 103.7(12) . . ?
C60 C59 H59A 111.0 . . ?
Cl3 C59 H59A 111.0 . . ?
C60 C59 H59B 111.0 . . ?
Cl3 C59 H59B 111.0 . . ?
H59A C59 H59B 109.0 . . ?
C59 C60 Cl4 102.2(12) . . ?
C59 C60 H60A 111.3 . . ?
Cl4 C60 H60A 111.3 . . ?
C59 C60 H60B 111.3 . . ?
Cl4 C60 H60B 111.3 . . ?
H60A C60 H60B 109.2 . . ?
C61 C61 Cl5 97(2) 3_657 . ?
C61 C61 H61A 112.3 3_657 . ?
Cl5 C61 H61A 112.3 . . ?
C61 C61 H61B 112.3 3_657 . ?
Cl5 C61 H61B 112.3 . . ?
H61A C61 H61B 109.9 . . ?
C63 C62 Cl6 113(2) . . ?
C63 C62 H62A 109.0 . . ?
Cl6 C62 H62A 109.0 . . ?
C63 C62 H62B 109.0 . . ?
Cl6 C62 H62B 109.0 . . ?
H62A C62 H62B 107.8 . . ?
C62 C63 Cl7 116(2) . . ?
C62 C63 H63A 108.2 . . ?
Cl7 C63 H63A 108.2 . . ?
C62 C63 H63B 108.2 . . ?
Cl7 C63 H63B 108.2 . . ?
H63A C63 H63B 107.4 . . ?
Cl8 C64 H64A 103.9 . . ?
Cl8 C64 H64B 103.9 . . ?
C64 C65 Cl9 129.4(18) . . ?

loop_
_geom_bond_atom_site_label_1
_geom_bond_atom_site_label_2
_geom_bond_distance
_geom_bond_site_symmetry_2
_geom_bond_publ_flag
Cu1 N6 2.003(6) . ?
Cu1 N2 2.005(6) . ?
Cu1 Br1 2.3763(13) . ?
Cu1 Br2 2.3831(13) . ?
Cu2 N8 1.993(7) . ?
Cu2 N4 2.015(8) . ?
Cu2 Br4 2.3641(16) . ?
Cu2 Br3 2.3915(17) . ?
C1 C6 1.394(10) . ?
C1 C2 1.416(10) . ?
C1 C56 1.533(11) . ?
C2 C3 1.399(11) . ?
C2 C7 1.508(11) . ?
C3 C4 1.387(11) . ?
C3 C8 1.524(10) . ?
C4 C5 1.409(10) . ?
C4 C12 1.523(11) . ?
C5 C6 1.397(11) . ?
C5 C14 1.533(10) . ?
C6 C13 1.514(10) . ?
C7 H7A 0.9800 . ?
C7 H7B 0.9800 . ?
C7 H7C 0.9800 . ?
C8 N1 1.477(10) . ?
C8 H8A 0.9900 . ?
C8 H8B 0.9900 . ?
N1 C9 1.335(9) . ?
N1 C11 1.373(9) . ?
C9 N2 1.326(9) . ?
C9 H9 0.9500 . ?
N2 C10 1.374(9) . ?
C10 C11 1.344(11) . ?
C10 H10 0.9500 . ?
C11 H11 0.9500 . ?
C12 H12A 0.9800 . ?
C12 H12B 0.9800 . ?
C12 H12C 0.9800 . ?
C13 H13A 0.9800 . ?
C13 H13B 0.9800 . ?
C13 H13C 0.9800 . ?
C14 C15 1.535(10) . ?
C14 H14A 0.9900 . ?
C14 H14B 0.9900 . ?
C15 C20 1.380(10) . ?
C15 C16 1.390(10) . ?
C16 C17 1.421(11) . ?
C16 C21 1.522(12) . ?
C17 C18 1.377(11) . ?
C17 C22 1.528(10) . ?
C18 C19 1.419(10) . ?
C18 C26 1.520(11) . ?
C19 C20 1.412(10) . ?
C19 C28 1.524(10) . ?
C20 C27 1.512(10) . ?
C21 H21A 0.9800 . ?
C21 H21B 0.9800 . ?
C21 H21C 0.9800 . ?
C22 N3 1.467(12) . ?
C22 H22A 0.9900 . ?
C22 H22B 0.9900 . ?
N3 C23 1.327(12) . ?
N3 C25 1.394(13) . ?
C23 N4 1.287(13) . ?
C23 H23 0.9500 . ?
N4 C24 1.368(13) . ?
C24 C25 1.357(14) . ?
C24 H24 0.9500 . ?
C25 H25 0.9500 . ?
C26 H26A 0.9800 . ?
C26 H26B 0.9800 . ?
C26 H26C 0.9800 . ?
C27 H27A 0.9800 . ?
C27 H27B 0.9800 . ?
C27 H27C 0.9800 . ?
C28 C29 1.531(9) . ?
C28 H28A 0.9900 . ?
C28 H28B 0.9900 . ?
C29 C30 1.400(10) . ?
C29 C34 1.414(10) . ?
C30 C31 1.402(9) . ?
C30 C35 1.509(10) . ?
C31 C32 1.406(10) . ?
C31 C36 1.501(10) . ?
C32 C33 1.398(10) . ?
C32 C40 1.526(10) . ?
C33 C34 1.396(9) . ?
C33 C42 1.512(10) . ?
C34 C41 1.520(10) . ?
C35 H35A 0.9800 . ?
C35 H35B 0.9800 . ?
C35 H35C 0.9800 . ?
C36 N5 1.477(9) . ?
C36 H36A 0.9900 . ?
C36 H36B 0.9900 . ?
N5 C37 1.334(9) . ?
N5 C39 1.377(9) . ?
C37 N6 1.326(9) . ?
C37 H37 0.9500 . ?
N6 C38 1.378(10) . ?
C38 C39 1.357(10) . ?
C38 H38 0.9500 . ?
C39 H39 0.9500 . ?
C40 H40A 0.9800 . ?
C40 H40B 0.9800 . ?
C40 H40C 0.9800 . ?
C41 H41A 0.9800 . ?
C41 H41B 0.9800 . ?
C41 H41C 0.9800 . ?
C42 C43 1.517(11) . ?
C42 H42A 0.9900 . ?
C42 H42B 0.9900 . ?
C43 C44 1.412(11) . ?
C43 C48 1.430(10) . ?
C44 C45 1.398(12) . ?
C44 C49 1.493(12) . ?
C45 C46 1.410(12) . ?
C45 C50 1.513(11) . ?
C46 C47 1.402(11) . ?
C46 C54 1.508(12) . ?
C47 C48 1.391(11) . ?
C47 C56 1.528(11) . ?
C48 C55 1.521(10) . ?
C49 H49A 0.9800 . ?
C49 H49B 0.9800 . ?
C49 H49C 0.9800 . ?
C50 N7 1.493(11) . ?
C50 H50A 0.9900 . ?
C50 H50B 0.9900 . ?
N7 C51 1.337(10) . ?
N7 C53 1.364(10) . ?
C51 N8 1.314(11) . ?
C51 H51 0.9500 . ?
N8 C52 1.378(12) . ?
C52 C53 1.334(13) . ?
C52 H52 0.9500 . ?
C53 H53 0.9500 . ?
C54 H54A 0.9800 . ?
C54 H54B 0.9800 . ?
C54 H54C 0.9800 . ?
C55 H55A 0.9800 . ?
C55 H55B 0.9800 . ?
C55 H55C 0.9800 . ?
C56 H56A 0.9900 . ?
C56 H56B 0.9900 . ?
C57 C58 1.346(16) . ?
C57 Cl1 1.696(13) . ?
C57 H57A 0.9900 . ?
C57 H57B 0.9900 . ?
C58 Cl2 1.760(15) . ?
C58 H58A 0.9900 . ?
C58 H58B 0.9900 . ?
C59 C60 1.354(19) . ?
C59 Cl3 1.892(18) . ?
C59 H59A 0.9900 . ?
C59 H59B 0.9900 . ?
C60 Cl4 1.874(19) . ?
C60 H60A 0.9900 . ?
C60 H60B 0.9900 . ?
C61 C61 1.311(17) 3_657 ?
C61 Cl5 1.96(2) . ?
C61 H61A 0.9900 . ?
C61 H61B 0.9900 . ?
C62 C63 1.352(18) . ?
C62 Cl6 1.708(17) . ?
C62 H62A 0.9900 . ?
C62 H62B 0.9900 . ?
C63 Cl7 1.710(17) . ?
C63 H63A 0.9900 . ?
C63 H63B 0.9900 . ?
Cl8 C64 1.717(18) . ?
C64 C65 1.282(16) . ?
C64 H64A 0.9900 . ?
C64 H64B 0.9900 . ?
C65 Cl9 1.749(18) . ?
C65 H65A 0.9900 . ?
C65 H65B 0.9900 . ?
